data_2108762
loop_
_publ_author_name
'Savic, Viktor'
'Eder, Felix'
'G\"ob, Christian'
'Mihovilovic, Marko D.'
'Stanetty, Christian'
'St\"oger, Berthold'

_publ_section_title
;
 The role of hydrogen bonding in the incommensurate modulation of
 <i>myo</i>-inositol camphor ketal
;
_journal_coeditor_code DQ5049
_journal_issue 1
_journal_name_full 'Acta Crystallographica Section B'
_journal_page_first
;
;
_journal_paper_doi 10.1107/S2052520620015929
_journal_volume 77
_journal_year 2021
_chemical_formula_moiety 'C16 H26 O6'
_chemical_formula_sum 'C16 H26 O6'
_chemical_formula_weight 314.4
_chemical_name_common 'myo-inositol-2,3-D-camphor ketal'
_space_group_IT_number 5
_space_group_name_Hall 'C 2y'
_space_group_name_H-M_alt 'C 1 2 1'
_space_group_ssg_name C2(0\b1/2)0
_symmetry_cell_setting monoclinic
_cell_angle_alpha 90
_cell_angle_beta 107.227(5)
_cell_angle_gamma 90
_cell_formula_units_Z 4
_cell_length_a 12.5887(7)
_cell_length_b 6.9000(2)
_cell_length_c 18.2523(7)
_cell_measurement_reflns_used 4238
_cell_measurement_temperature 100.00(11)
_cell_measurement_theta_max 67.06
_cell_measurement_theta_min 7.03
_cell_modulation_dimension 1
_cell_volume 1514.31(12)
_computing_cell_refinement 'CrysAlisPro 1.171.41.53a (Rigaku OD, 2020)'
_computing_data_collection 'CrysAlisPro 1.171.41.53a (Rigaku OD, 2020)'
_computing_data_reduction 'CrysAlisPro 1.171.41.53a (Rigaku OD, 2020)'
_diffrn_ambient_temperature 100
_diffrn_detector 'Hybrid Pixel Array Detector'
_diffrn_detector_area_resol_mean 10.0000
_diffrn_measured_fraction_theta_full 0.99
_diffrn_measured_fraction_theta_max 0.99
_diffrn_measurement_device 'four-circle diffractometer'
_diffrn_measurement_device_type 'XtaLAB Synergy, Dualflex, HyPix'
_diffrn_measurement_method '\w scans'
_diffrn_radiation_monochromator mirror
_diffrn_radiation_probe x-ray
_diffrn_radiation_source 'X-ray tube'
_diffrn_radiation_type 'Cu K\a'
_diffrn_radiation_wavelength 1.54184
_diffrn_reflns_av_R_equivalents 0.0215
_diffrn_reflns_av_unetI/netI 0.0163
_diffrn_reflns_limit_h_max 13
_diffrn_reflns_limit_h_min -14
_diffrn_reflns_limit_index_m_1_max 3
_diffrn_reflns_limit_index_m_1_min -3
_diffrn_reflns_limit_k_max 8
_diffrn_reflns_limit_k_min -8
_diffrn_reflns_limit_l_max 23
_diffrn_reflns_limit_l_min -20
_diffrn_reflns_number 30326
_diffrn_reflns_theta_full 67.11
_diffrn_reflns_theta_max 67.1
_diffrn_reflns_theta_min 3.12
_diffrn_source 'micro-focus sealed X-ray tube'
_exptl_absorpt_coefficient_mu 0.866
_exptl_absorpt_correction_T_max 1
_exptl_absorpt_correction_T_min 0.648
_exptl_absorpt_correction_type gaussian
_exptl_absorpt_process_details
;
CrysAlisPro 1.171.41.53a (Rigaku Oxford Diffraction, 2020)
Numerical absorption correction based on gaussian integration over
   a multifaceted crystal model
Empirical absorption correction using spherical harmonics,
 implemented in SCALE3 ABSPACK scaling algorithm.
;
_exptl_crystal_colour colourless
_exptl_crystal_density_diffrn 1.3789
_exptl_crystal_description block
_exptl_crystal_F_000 680
_exptl_crystal_size_max 0.26
_exptl_crystal_size_mid 0.174
_exptl_crystal_size_min 0.026
_refine_diff_density_max 0.28
_refine_diff_density_min -0.27
_refine_ls_abs_structure_details '  8268 of Friedel pairs used in the refinement'
_refine_ls_extinction_coef 3700(500)
_refine_ls_extinction_method 'B-C type 1 Gaussian isotropic (Becker & Coppens, 1974)'
_refine_ls_goodness_of_fit_gt 2.56
_refine_ls_goodness_of_fit_ref 2.09
_refine_ls_hydrogen_treatment constr
_refine_ls_number_constraints 645
_refine_ls_number_parameters 1123
_refine_ls_number_reflns 17754
_refine_ls_number_restraints 0
_refine_ls_R_factor_all 0.0535
_refine_ls_R_factor_gt 0.0444
_refine_ls_shift/su_max 0.0334
_refine_ls_shift/su_mean 0.0012
_refine_ls_structure_factor_coef Fsqd
_refine_ls_weighting_details w=1/(\s^2^(I)+0.0016I^2^)
_refine_ls_weighting_scheme sigma
_refine_ls_wR_factor_gt 0.1383
_refine_ls_wR_factor_ref 0.1429
_reflns_number_gt 11476
_reflns_number_total 17754
_reflns_threshold_expression I>3\s(I)
_cod_data_source_file dq5049sup1.cif
_cod_data_source_block I
_cod_depositor_comments
;
The following automatic conversions were performed:

data item '_diffrn_radiation_probe' value 'X-ray' was changed to
'x-ray' in accordance with the
/home/data/users/saulius/crontab/automatic-downloads/rss-feeds/IUCr/lib/dictionaries/cif_core.dic
dictionary named 'cif_core.dic' version 2.4.2 last updated on
2011-04-26.

Automatic conversion script
Id: cif_fix_values 7556 2019-12-06 15:28:31Z antanas 
;
_cod_database_code 2108762

loop_
_space_group_symop_id
_space_group_symop_operation_xyz
1 x,y,z
2 -x,y,-z
3 x+0.5,y+0.5,z
4 -x+0.5,y+0.5,-z

loop_
_space_group_symop_ssg_id
_space_group_symop_ssg_operation_algebraic
1 x1,x2,x3,x4
2 -x1,x2,-x3,-x3+x4
3 x1+1/2,x2+1/2,x3,x4
4 -x1+1/2,x2+1/2,-x3,-x3+x4

loop_
_atom_site_label
_atom_site_type_symbol
_atom_site_fract_x
_atom_site_fract_y
_atom_site_fract_z
_atom_site_adp_type
_atom_site_U_iso_or_equiv
_atom_site_site_symmetry_multiplicity
_atom_site_occupancy
_atom_site_calc_flag
_atom_site_refinement_flags
_atom_site_disorder_assembly
_atom_site_disorder_group
O1 O 0.15947(5) 0.25240(9) 0.26678(4) Uani 0.01891(19) 4 1 d . . .
O2 O 0.30704(5) 0.05026(9) 0.31509(4) Uani 0.02056(19) 4 1 d . . .
O3 O 0.23744(5) -0.22642(10) 0.41682(4) Uani 0.02896(19) 4 1 d . . .
O4 O 0.02583(6) -0.14858(9) 0.43017(4) Uani 0.0266(2) 4 1 d . . .
O5 O -0.04344(6) 0.24597(10) 0.42347(4) Uani 0.0271(2) 4 1 d . . .
O6 O 0.05364(6) 0.51154(9) 0.34392(4) Uani 0.0242(2) 4 1 d . . .
C1 C 0.20227(8) 0.29049(13) 0.34726(5) Uani 0.0188(3) 4 1 d . . .
C2 C 0.25968(8) 0.09826(13) 0.37540(6) Uani 0.0203(3) 4 1 d . . .
C3 C 0.17783(7) -0.06033(12) 0.38151(5) Uani 0.0204(2) 4 1 d . . .
C4 C 0.09929(7) 0.00584(13) 0.42554(5) Uani 0.0209(3) 4 1 d . . .
C5 C 0.03197(8) 0.17995(13) 0.38418(6) Uani 0.0210(3) 4 1 d . . .
C6 C 0.11132(8) 0.34507(13) 0.38268(6) Uani 0.0198(3) 4 1 d . . .
C7 C 0.24974(7) 0.16180(13) 0.24746(5) Uani 0.0187(3) 4 1 d . . .
C8 C 0.32944(7) 0.30977(13) 0.22667(6) Uani 0.0212(3) 4 1 d . . .
C9 C 0.32512(8) 0.25065(14) 0.14440(6) Uani 0.0217(3) 4 1 d . . .
C10 C 0.38965(8) 0.05778(14) 0.15097(6) Uani 0.0252(3) 4 1 d . . .
C11 C 0.30987(8) -0.08898(14) 0.17227(6) Uani 0.0244(3) 4 1 d . . .
C12 C 0.20773(8) 0.03466(13) 0.17457(6) Uani 0.0201(3) 4 1 d . . .
C13 C 0.20253(7) 0.18562(13) 0.10930(6) Uani 0.0208(3) 4 1 d . . .
C14 C 0.11781(8) 0.34982(14) 0.10168(6) Uani 0.0259(3) 4 1 d . . .
C15 C 0.17877(8) 0.09187(15) 0.03008(6) Uani 0.0258(3) 4 1 d . . .
C16 C 0.10414(9) -0.08194(15) 0.16898(6) Uani 0.0281(3) 4 1 d . . .
H1c1 H 0.25117 0.39996 0.360834 Uiso 0.0226 4 1 d . . .
H1c2 H 0.311551 0.108039 0.425732 Uiso 0.0244 4 1 d . . .
H1c3 H 0.133128 -0.091043 0.330504 Uiso 0.0244 4 1 d . . .
H1c4 H 0.141353 0.042802 0.476548 Uiso 0.0251 4 1 d . . .
H1c5 H -0.008986 0.14048 0.33325 Uiso 0.0252 4 1 d . . .
H1c6 H 0.146311 0.375179 0.435679 Uiso 0.0238 4 1 d . . .
H1c8 H 0.29999 0.438221 0.226197 Uiso 0.0254 4 1 d . . .
H2c8 H 0.403485 0.291475 0.260172 Uiso 0.0254 4 1 d . . .
H1c9 H 0.351714 0.349783 0.117365 Uiso 0.0261 4 1 d . . .
H1c10 H 0.457505 0.066278 0.192352 Uiso 0.0303 4 1 d . . .
H2c10 H 0.397858 0.024448 0.101874 Uiso 0.0303 4 1 d . . .
H1c11 H 0.345039 -0.141415 0.222307 Uiso 0.0293 4 1 d . . .
H2c11 H 0.287 -0.185032 0.132659 Uiso 0.0293 4 1 d . . .
H1c14 H 0.136638 0.424515 0.148119 Uiso 0.031 4 1 d . . .
H2c14 H 0.118967 0.431933 0.059465 Uiso 0.031 4 1 d . . .
H3c14 H 0.044803 0.295766 0.092676 Uiso 0.031 4 1 d . . .
H1c15 H 0.231145 -0.010549 0.032188 Uiso 0.031 4 1 d . . .
H2c15 H 0.104758 0.039928 0.014821 Uiso 0.031 4 1 d . . .
H3c15 H 0.185507 0.187448 -0.00647 Uiso 0.031 4 1 d . . .
H1c16 H 0.078582 -0.141525 0.119325 Uiso 0.0337 4 1 d . . .
H2c16 H 0.120689 -0.180463 0.207848 Uiso 0.0337 4 1 d . . .
H3c16 H 0.047286 0.00203 0.176222 Uiso 0.0337 4 1 d . . .
Ho35 H 0.305436 -0.245144 0.41372 Uiso 0.0347(3) 4 0.5 d . . .
Ho36 H 0.176903 -0.285146 0.399573 Uiso 0.0347(3) 4 0.5 d . . .
Ho44 H -0.001784 -0.150528 0.467466 Uiso 0.0320(3) 4 0.5 d . . .
Ho46 H 0.041913 -0.25183 0.407638 Uiso 0.0320(3) 4 0.5 d . . .
Ho53 H -0.109764 0.270666 0.394785 Uiso 0.0326(3) 4 0.5 d . . .
Ho55 H -0.011544 0.245687 0.472338 Uiso 0.0326(3) 4 0.5 d . . .
Ho62 H -0.011044 0.515875 0.351766 Uiso 0.0290(3) 4 1 d . . .

loop_
_atom_site_aniso_label
_atom_site_aniso_type_symbol
_atom_site_aniso_U_11
_atom_site_aniso_U_22
_atom_site_aniso_U_33
_atom_site_aniso_U_12
_atom_site_aniso_U_13
_atom_site_aniso_U_23
O1 O 0.0186(3) 0.0226(3) 0.0162(3) 0.0010(2) 0.0062(2) -0.0006(2)
O2 O 0.0206(3) 0.0235(3) 0.0187(3) 0.0025(2) 0.0075(2) 0.0030(2)
O3 O 0.0295(3) 0.0199(3) 0.0399(3) 0.0043(2) 0.0141(2) 0.0057(2)
O4 O 0.0354(3) 0.0198(3) 0.0308(3) -0.0075(2) 0.0194(2) -0.0018(2)
O5 O 0.0193(3) 0.0349(3) 0.0289(4) 0.0053(3) 0.0098(3) 0.0072(3)
O6 O 0.0267(3) 0.0204(3) 0.0260(3) 0.0029(2) 0.0087(3) 0.0033(3)
C1 C 0.0202(4) 0.0185(4) 0.0184(4) -0.0014(3) 0.0066(3) 0.0011(3)
C2 C 0.0196(4) 0.0216(4) 0.0192(5) 0.0018(3) 0.0048(3) 0.0011(3)
C3 C 0.0256(4) 0.0158(4) 0.0201(4) -0.0008(3) 0.0074(3) 0.0001(3)
C4 C 0.0244(4) 0.0172(4) 0.0215(4) -0.0032(3) 0.0073(3) -0.0002(3)
C5 C 0.0186(4) 0.0235(4) 0.0213(5) -0.0008(3) 0.0067(3) 0.0004(4)
C6 C 0.0230(4) 0.0174(4) 0.0188(5) 0.0006(3) 0.0057(3) 0.0009(3)
C7 C 0.0175(4) 0.0211(4) 0.0186(5) 0.0016(3) 0.0070(4) 0.0013(3)
C8 C 0.0180(4) 0.0227(4) 0.0225(5) -0.0038(3) 0.0054(3) 0.0005(3)
C9 C 0.0170(4) 0.0269(4) 0.0233(5) -0.0025(3) 0.0088(3) 0.0019(4)
C10 C 0.0205(4) 0.0328(5) 0.0253(5) 0.0047(4) 0.0111(4) -0.0001(4)
C11 C 0.0268(5) 0.0233(4) 0.0239(5) 0.0036(4) 0.0085(3) -0.0014(4)
C12 C 0.0179(4) 0.0212(4) 0.0222(5) -0.0009(3) 0.0073(3) -0.0010(3)
C13 C 0.0180(4) 0.0247(4) 0.0201(5) -0.0003(3) 0.0060(3) -0.0005(3)
C14 C 0.0243(5) 0.0286(4) 0.0236(5) 0.0048(4) 0.0054(4) -0.0018(4)
C15 C 0.0232(5) 0.0327(4) 0.0214(5) 0.0008(4) 0.0061(4) -0.0024(4)
C16 C 0.0277(5) 0.0289(4) 0.0278(5) -0.0108(4) 0.0084(4) -0.0076(4)

loop_
_atom_site_displace_Fourier_atom_site_label
_atom_site_displace_Fourier_axis
_atom_site_displace_Fourier_wave_vector_seq_id
_atom_site_displace_Fourier_param_cos
_atom_site_displace_Fourier_param_sin
O1 x 1 0.00115(5) -0.0018
O1 y 1 -0.01945(15) 0.0116(2)
O1 z 1 -0.00208(4) -0.00167(4)
O1 x 2 0.00040(5) 0.00018(4)
O1 y 2 -0.00028(7) -0.00016(8)
O1 z 2 0.00002(3) 0.00007(3)
O1 x 3 -0.00078(6) -0.00071(5)
O1 y 3 0.00149(9) 0.00078(10)
O1 z 3 0.00009(3) -0.00003(4)
O2 x 1 -0.00083(7) -0.00513(4)
O2 y 1 -0.02224(10) 0.0051(2)
O2 z 1 -0.00137(4) -0.00188(3)
O2 x 2 0.00038(5) 0.00023(5)
O2 y 2 -0.00041(7) 0.00007(7)
O2 z 2 0.00014(3) 0.00016(3)
O2 x 3 -0.00080(5) -0.00037(6)
O2 y 3 0.00147(10) 0.00105(10)
O2 z 3 0.00032(4) -0.00010(4)
O3 x 1 -0.00417(17) -0.01499(7)
O3 y 1 -0.01822(9) -0.0013(2)
O3 z 1 -0.00197(15) -0.01399(5)
O3 x 2 0.00026(5) 0.00034(6)
O3 y 2 -0.00048(7) 0.00036(7)
O3 z 2 0.00022(4) 0.00046(4)
O3 x 3 -0.00180(7) -0.00070(8)
O3 y 3 0.00098(10) 0.00062(10)
O3 z 3 -0.00130(6) -0.00148(5)
O4 x 1 -0.00347(17) -0.01527(6)
O4 y 1 -0.01348(12) 0.00702(17)
O4 z 1 -0.00230(12) -0.01116(5)
O4 x 2 0.00053(5) 0.00053(6)
O4 y 2 -0.00057(7) 0.00038(7)
O4 z 2 0.00018(4) 0.00031(4)
O4 x 3 -0.00198(6) -0.00022(8)
O4 y 3 0.00144(10) 0.00041(10)
O4 z 3 -0.00086(4) 0.00004(5)
O5 x 1 -0.00054(5) -0.00166(4)
O5 y 1 -0.01790(18) 0.0149(2)
O5 z 1 -0.00369(4) -0.00051(5)
O5 x 2 0.00018(5) 0.00018(5)
O5 y 2 -0.00083(8) 0.00020(8)
O5 z 2 0.00014(4) -0.00033(4)
O5 x 3 -0.00006(6) 0.00025(6)
O5 y 3 -0.00018(14) 0.00305(9)
O5 z 3 -0.00064(6) 0.00157(4)
O6 x 1 0.00250(6) 0.00353(5)
O6 y 1 -0.02047(10) 0.0046(2)
O6 z 1 -0.00345(5) -0.00385(5)
O6 x 2 -0.00010(5) 0.00030(5)
O6 y 2 -0.00028(7) 0.00008(7)
O6 z 2 0.00001(3) -0.00005(3)
O6 x 3 0.00135(6) -0.00100(7)
O6 y 3 -0.00013(10) 0.00186(10)
O6 z 3 -0.00006(4) 0.00015(4)
C1 x 1 0.00125(7) -0.00288(6)
C1 y 1 -0.02052(13) -0.0007(2)
C1 z 1 -0.00181(5) -0.00185(5)
C1 x 2 0.00016(7) 0.00038(7)
C1 y 2 -0.00034(10) 0.00005(10)
C1 z 2 0.00006(5) 0.00010(4)
C1 x 3 -0.00003(9) -0.00120(8)
C1 y 3 0.00002(15) 0.00204(14)
C1 z 3 0.00011(5) -0.00006(5)
C2 x 1 -0.00032(10) -0.00779(6)
C2 y 1 -0.02088(13) -0.0032(2)
C2 z 1 -0.00135(6) -0.00340(5)
C2 x 2 0.00035(7) 0.00038(7)
C2 y 2 -0.00050(10) 0.00027(10)
C2 z 2 0.00003(5) 0.00012(5)
C2 x 3 -0.00071(8) -0.00085(8)
C2 y 3 0.00015(14) 0.00151(14)
C2 z 3 0.00015(6) 0.00008(6)
C3 x 1 -0.00280(16) -0.01324(8)
C3 y 1 -0.01815(13) 0.0061(2)
C3 z 1 -0.00204(9) -0.00768(5)
C3 x 2 0.00041(7) 0.00032(7)
C3 y 2 -0.00041(10) 0.00025(10)
C3 z 2 0.00021(5) 0.00021(5)
C3 x 3 -0.00173(9) -0.00085(10)
C3 y 3 0.00155(14) 0.00167(14)
C3 z 3 -0.00042(6) -0.00026(6)
C4 x 1 -0.00138(15) -0.01219(7)
C4 y 1 -0.01592(12) 0.0035(2)
C4 z 1 -0.00164(9) -0.00653(5)
C4 x 2 0.00040(7) 0.00038(7)
C4 y 2 -0.00040(9) 0.00050(10)
C4 z 2 0.00010(5) 0.00020(5)
C4 x 3 -0.00117(8) -0.00083(9)
C4 y 3 0.00050(15) 0.00130(13)
C4 z 3 -0.00045(6) 0.00042(6)
C5 x 1 -0.00055(10) -0.00757(7)
C5 y 1 -0.01754(17) 0.0106(2)
C5 z 1 -0.00311(7) -0.00413(6)
C5 x 2 -0.00001(7) 0.00042(7)
C5 y 2 -0.00035(10) 0.00009(10)
C5 z 2 0.00006(5) -0.00016(5)
C5 x 3 -0.00061(9) -0.00085(8)
C5 y 3 0.00096(15) 0.00198(14)
C5 z 3 -0.00035(6) 0.00067(6)
C6 x 1 0.00099(7) -0.00264(6)
C6 y 1 -0.01939(12) 0.0009(2)
C6 z 1 -0.00223(6) -0.00318(5)
C6 x 2 0.00003(7) 0.00029(7)
C6 y 2 -0.00047(9) 0.00004(9)
C6 z 2 0.00005(4) -0.00008(5)
C6 x 3 0.00035(9) -0.00101(8)
C6 y 3 -0.00058(14) 0.00193(14)
C6 z 3 -0.00021(6) 0.00000(5)
C7 x 1 0.00049(7) -0.00227(6)
C7 y 1 -0.02012(17) 0.0111(2)
C7 z 1 -0.00162(5) -0.00102(5)
C7 x 2 0.00034(7) 0.00019(7)
C7 y 2 -0.00024(10) -0.00013(10)
C7 z 2 0.00010(4) 0.00001(5)
C7 x 3 -0.00060(8) -0.00021(8)
C7 y 3 0.00124(14) 0.00058(14)
C7 z 3 0.00020(5) -0.00011(5)
C8 x 1 0.00200(6) 0.00014(7)
C8 y 1 -0.02255(16) 0.0077(3)
C8 z 1 -0.00099(5) 0.00043(5)
C8 x 2 0.00032(7) 0.00009(6)
C8 y 2 -0.00084(11) -0.00039(10)
C8 z 2 -0.00001(5) -0.00006(4)
C8 x 3 -0.00051(8) -0.00073(8)
C8 y 3 0.00113(15) 0.00100(13)
C8 z 3 0.00040(5) -0.00021(5)
C9 x 1 0.00143(6) -0.00016(7)
C9 y 1 -0.0164(2) 0.0166(2)
C9 z 1 -0.00125(4) 0.00049(5)
C9 x 2 0.00009(7) -0.00003(7)
C9 y 2 -0.00074(11) -0.00029(11)
C9 z 2 -0.00002(5) -0.00001(5)
C9 x 3 -0.00038(7) -0.00006(8)
C9 y 3 0.00096(15) -0.00044(15)
C9 z 3 0.00010(6) -0.00035(5)
C10 x 1 -0.00032(6) -0.00174(7)
C10 y 1 -0.0146(2) 0.0178(2)
C10 z 1 -0.00231(4) -0.00030(6)
C10 x 2 0.00015(7) -0.00019(7)
C10 y 2 -0.00091(11) 0.00017(11)
C10 z 2 0.00000(5) -0.00002(5)
C10 x 3 -0.00024(8) 0.00019(8)
C10 y 3 0.00090(14) -0.00058(14)
C10 z 3 0.00019(6) -0.00050(5)
C11 x 1 -0.00158(7) -0.00286(7)
C11 y 1 -0.0122(2) 0.01995(18)
C11 z 1 -0.00258(5) -0.00101(6)
C11 x 2 0.00025(7) -0.00016(7)
C11 y 2 -0.00094(11) 0.00005(11)
C11 z 2 0.00022(5) 0.00009(5)
C11 x 3 -0.00024(8) 0.00021(8)
C11 y 3 0.00069(14) -0.00087(15)
C11 z 3 -0.00001(6) -0.00061(5)
C12 x 1 -0.00060(6) -0.00246(6)
C12 y 1 -0.0125(2) 0.01950(18)
C12 z 1 -0.00252(5) -0.00121(5)
C12 x 2 0.00028(7) 0.00000(7)
C12 y 2 -0.00090(10) -0.00005(10)
C12 z 2 0.00023(4) 0.00007(5)
C12 x 3 -0.00021(8) 0.00032(7)
C12 y 3 0.00065(15) -0.00084(13)
C12 z 3 0.00008(5) -0.00026(5)
C13 x 1 0.00108(6) -0.00068(6)
C13 y 1 -0.0099(3) 0.02234(16)
C13 z 1 -0.00179(4) -0.00021(5)
C13 x 2 0.00017(7) -0.00012(7)
C13 y 2 -0.00102(10) 0.00003(11)
C13 z 2 0.00013(5) -0.00002(4)
C13 x 3 -0.00018(7) 0.00001(7)
C13 y 3 0.00041(13) -0.00072(13)
C13 z 3 -0.00014(5) -0.00023(5)
C14 x 1 0.00251(6) 0.00061(8)
C14 y 1 -0.0100(3) 0.02317(17)
C14 z 1 -0.00102(5) -0.00016(5)
C14 x 2 0.00019(7) -0.00010(7)
C14 y 2 -0.00091(11) -0.00020(11)
C14 z 2 0.00002(5) -0.00005(5)
C14 x 3 -0.00045(8) -0.00007(8)
C14 y 3 0.00044(14) -0.00056(14)
C14 z 3 -0.00018(6) 0.00001(5)
C15 x 1 0.00020(6) -0.00057(7)
C15 y 1 0.0011(3) 0.02551(14)
C15 z 1 -0.00215(4) 0.00005(5)
C15 x 2 -0.00003(7) -0.00007(7)
C15 y 2 -0.00110(11) 0.00069(11)
C15 z 2 0.00006(5) -0.00004(5)
C15 x 3 -0.00020(7) 0.00014(8)
C15 y 3 -0.00037(14) -0.00020(13)
C15 z 3 -0.00033(5) -0.00008(5)
C16 x 1 -0.00181(8) -0.00338(7)
C16 y 1 -0.0082(3) 0.02293(16)
C16 z 1 -0.00391(6) -0.00236(7)
C16 x 2 0.00025(8) -0.00014(7)
C16 y 2 -0.00087(11) 0.00031(11)
C16 z 2 0.00034(5) -0.00008(5)
C16 x 3 -0.00026(8) 0.00055(8)
C16 y 3 0.00063(14) -0.00106(15)
C16 z 3 -0.00008(6) -0.00010(6)
H1c1 x 1 0.0017 -0.0002
H1c1 y 1 -0.0202 -0.0072
H1c1 z 1 -0.0019 -0.0002
H1c1 x 2 0 0.0004
H1c1 y 2 -0.0002 0
H1c1 z 2 0.0001 0.0002
H1c1 x 3 0.0008 -0.0011
H1c1 y 3 -0.0013 0.0019
H1c1 z 3 0.0003 -0.0001
H1c2 x 1 0.0008 -0.0089
H1c2 y 1 -0.0189 -0.0147
H1c2 z 1 -0.0007 -0.0029
H1c2 x 2 0.0004 0.0006
H1c2 y 2 -0.0007 0.0004
H1c2 z 2 0 0.0001
H1c2 x 3 -0.0004 -0.0011
H1c2 y 3 -0.001 0.0006
H1c2 z 3 0.0002 0.0002
H1c3 x 1 -0.0061 -0.0166
H1c3 y 1 -0.0152 0.0186
H1c3 z 1 -0.0034 -0.007
H1c3 x 2 0.0004 0.0003
H1c3 y 2 -0.0005 0.0002
H1c3 z 2 0.0002 0.0001
H1c3 x 3 -0.0029 -0.0003
H1c3 y 3 0.0042 0.0013
H1c3 z 3 -0.0004 0.0001
H1c4 x 1 0.0005 -0.0131
H1c4 y 1 -0.0131 -0.0053
H1c4 z 1 -0.0006 -0.0058
H1c4 x 2 0.0005 0.0003
H1c4 y 2 -0.0006 0.0009
H1c4 z 2 0 0.0002
H1c4 x 3 -0.0006 -0.0013
H1c4 y 3 -0.0002 0.0001
H1c4 z 3 -0.0006 0.0003
H1c5 x 1 -0.0022 -0.0103
H1c5 y 1 -0.0151 0.0195
H1c5 z 1 -0.0038 -0.0036
H1c5 x 2 0 0.0008
H1c5 y 2 -0.0003 -0.0003
H1c5 z 2 0 -0.0002
H1c5 x 3 -0.0015 -0.0006
H1c5 y 3 0.0026 0.0007
H1c5 z 3 0.0001 0.0009
H1c6 x 1 0.0001 -0.004
H1c6 y 1 -0.0181 -0.0074
H1c6 z 1 -0.0015 -0.0029
H1c6 x 2 0.0001 0.0002
H1c6 y 2 -0.0008 0
H1c6 z 2 0.0001 -0.0001
H1c6 x 3 0.0004 -0.0005
H1c6 y 3 -0.0021 0.001
H1c6 z 3 -0.0001 -0.0001
H1c8 x 1 0.0031 0.0022
H1c8 y 1 -0.0227 0.0061
H1c8 z 1 -0.0005 0.0012
H1c8 x 2 0.0006 0.0002
H1c8 y 2 -0.0005 -0.0006
H1c8 z 2 0.0002 -0.0001
H1c8 x 3 -0.0002 -0.0012
H1c8 y 3 0.0007 0.0011
H1c8 z 3 0.0004 -0.0003
H2c8 x 1 0.0019 -0.0001
H2c8 y 1 -0.0252 0.002
H2c8 z 1 -0.0012 0.0005
H2c8 x 2 0.0003 0.0002
H2c8 y 2 -0.001 -0.0005
H2c8 z 2 -0.0001 -0.0001
H2c8 x 3 -0.0004 -0.0009
H2c8 y 3 0.0007 0.002
H2c8 z 3 0.0005 0
H1c9 x 1 0.002 0.0011
H1c9 y 1 -0.016 0.0169
H1c9 z 1 -0.0007 0.0014
H1c9 x 2 -0.0001 0.0001
H1c9 y 2 -0.0007 -0.0004
H1c9 z 2 -0.0001 0
H1c9 x 3 -0.0002 -0.0001
H1c9 y 3 0.0008 -0.0005
H1c9 z 3 0.0001 -0.0004
H1c10 x 1 0.0002 -0.0018
H1c10 y 1 -0.0188 0.013
H1c10 z 1 -0.0024 -0.0005
H1c10 x 2 0.0003 -0.0001
H1c10 y 2 -0.0008 0
H1c10 z 2 0 -0.0001
H1c10 x 3 -0.0004 0
H1c10 y 3 0.0013 -0.0001
H1c10 z 3 0.0004 -0.0003
H2c10 x 1 -0.0014 -0.0017
H2c10 y 1 -0.0101 0.0211
H2c10 z 1 -0.0026 0
H2c10 x 2 -0.0001 -0.0002
H2c10 y 2 -0.001 0.0005
H2c10 z 2 0 0
H2c10 x 3 0.0001 0.0001
H2c10 y 3 0.0004 -0.0007
H2c10 z 3 -0.0001 -0.0006
H1c11 x 1 -0.0017 -0.0037
H1c11 y 1 -0.0146 0.0169
H1c11 z 1 -0.0025 -0.0015
H1c11 x 2 0.0004 0
H1c11 y 2 -0.0007 0.0002
H1c11 z 2 0.0002 0.0002
H1c11 x 3 -0.0004 0.0002
H1c11 y 3 0.001 -0.0011
H1c11 z 3 0.0002 -0.0007
H2c11 x 1 -0.0027 -0.0026
H2c11 y 1 -0.0071 0.0228
H2c11 z 1 -0.0029 -0.0007
H2c11 x 2 0.0001 -0.0002
H2c11 y 2 -0.001 0.0005
H2c11 z 2 0.0003 0
H2c11 x 3 -0.0001 0.0002
H2c11 y 3 0.0003 -0.0009
H2c11 z 3 -0.0005 -0.0006
H1c14 x 1 0.0034 0.0023
H1c14 y 1 -0.015 0.0205
H1c14 z 1 -0.0009 -0.0004
H1c14 x 2 0.0001 0.0002
H1c14 y 2 -0.0007 0
H1c14 z 2 0 -0.0002
H1c14 x 3 -0.0003 -0.0006
H1c14 y 3 0.0013 -0.0009
H1c14 z 3 -0.0003 0.0001
H2c14 x 1 0.0026 0.0007
H2c14 y 1 -0.009 0.0232
H2c14 z 1 -0.0011 -0.0002
H2c14 x 2 0.0001 -0.0004
H2c14 y 2 -0.0012 -0.0006
H2c14 z 2 -0.0001 -0.0002
H2c14 x 3 -0.0004 0.0003
H2c14 y 3 0.0005 0.0003
H2c14 z 3 -0.0001 0.0003
H3c14 x 1 0.0022 0.0001
H3c14 y 1 -0.0061 0.0254
H3c14 z 1 -0.0006 0.0002
H3c14 x 2 0.0002 -0.0001
H3c14 y 2 -0.0009 -0.0001
H3c14 z 2 0.0001 0.0002
H3c14 x 3 -0.0004 0
H3c14 y 3 0 -0.0006
H3c14 z 3 -0.0003 -0.0003
H1c15 x 1 -0.0017 -0.0007
H1c15 y 1 0.0005 0.0251
H1c15 z 1 -0.0025 0.0003
H1c15 x 2 -0.0016 -0.0003
H1c15 y 2 -0.0038 0.0004
H1c15 z 2 0.0005 0
H1c15 x 3 0.0004 0.0005
H1c15 y 3 0.0007 0.0005
H1c15 z 3 -0.0006 -0.0002
H2c15 x 1 -0.0008 -0.0007
H2c15 y 1 0.008 0.0257
H2c15 z 1 -0.003 -0.0002
H2c15 x 2 -0.0009 -0.0002
H2c15 y 2 0.0028 0.0015
H2c15 z 2 -0.0006 -0.0002
H2c15 x 3 0.0002 0.0004
H2c15 y 3 -0.0018 -0.0008
H2c15 z 3 0 0.0001
H3c15 x 1 0.0026 0.0001
H3c15 y 1 0.0021 0.0259
H3c15 z 1 -0.0013 0.0005
H3c15 x 2 0.0023 0.0007
H3c15 y 2 -0.0021 0.0005
H3c15 z 2 0.0003 0.0001
H3c15 x 3 -0.0011 -0.0005
H3c15 y 3 -0.0001 0.0003
H3c15 z 3 -0.0004 0
H1c16 x 1 -0.0018 -0.0028
H1c16 y 1 -0.0022 0.026
H1c16 z 1 -0.0045 -0.0018
H1c16 x 2 0.0003 -0.0006
H1c16 y 2 -0.0011 0.0018
H1c16 z 2 0.0004 -0.0004
H1c16 x 3 -0.0003 0.0002
H1c16 y 3 0.0008 -0.0006
H1c16 z 3 -0.0003 -0.0001
H2c16 x 1 -0.003 -0.0048
H2c16 y 1 -0.0093 0.0211
H2c16 z 1 -0.004 -0.0031
H2c16 x 2 0.0002 -0.0001
H2c16 y 2 -0.0002 -0.0003
H2c16 z 2 0.0006 -0.0003
H2c16 x 3 -0.0005 0.0009
H2c16 y 3 0.0006 -0.0019
H2c16 z 3 -0.0001 -0.0004
H3c16 x 1 -0.0015 -0.0032
H3c16 y 1 -0.0097 0.0228
H3c16 z 1 -0.0041 -0.0027
H3c16 x 2 0.0001 0.0001
H3c16 y 2 -0.0007 0.0001
H3c16 z 2 -0.0001 0.0003
H3c16 x 3 -0.0004 0.0008
H3c16 y 3 0.0012 -0.0011
H3c16 z 3 -0.0001 0.0005
Ho35 x 1 -0.00417(17) -0.01499(7)
Ho35 y 1 -0.01822(9) -0.0013(2)
Ho35 z 1 -0.00197(15) -0.01399(5)
Ho35 x 2 0.00026(5) 0.00034(6)
Ho35 y 2 -0.00048(7) 0.00036(7)
Ho35 z 2 0.00022(4) 0.00046(4)
Ho35 x 3 -0.00180(7) -0.00070(8)
Ho35 y 3 0.00098(10) 0.00062(10)
Ho35 z 3 -0.00130(6) -0.00148(5)
Ho36 x 1 -0.00417(17) -0.01499(7)
Ho36 y 1 -0.01822(9) -0.0013(2)
Ho36 z 1 -0.00197(15) -0.01399(5)
Ho36 x 2 0.00026(5) 0.00034(6)
Ho36 y 2 -0.00048(7) 0.00036(7)
Ho36 z 2 0.00022(4) 0.00046(4)
Ho36 x 3 -0.00180(7) -0.00070(8)
Ho36 y 3 0.00098(10) 0.00062(10)
Ho36 z 3 -0.00130(6) -0.00148(5)
Ho44 x 1 -0.00347(17) -0.01527(6)
Ho44 y 1 -0.01348(12) 0.00702(17)
Ho44 z 1 -0.00230(12) -0.01116(5)
Ho44 x 2 0.00053(5) 0.00053(6)
Ho44 y 2 -0.00057(7) 0.00038(7)
Ho44 z 2 0.00018(4) 0.00031(4)
Ho44 x 3 -0.00198(6) -0.00022(8)
Ho44 y 3 0.00144(10) 0.00041(10)
Ho44 z 3 -0.00086(4) 0.00004(5)
Ho46 x 1 -0.00347(17) -0.01527(6)
Ho46 y 1 -0.01348(12) 0.00702(17)
Ho46 z 1 -0.00230(12) -0.01116(5)
Ho46 x 2 0.00053(5) 0.00053(6)
Ho46 y 2 -0.00057(7) 0.00038(7)
Ho46 z 2 0.00018(4) 0.00031(4)
Ho46 x 3 -0.00198(6) -0.00022(8)
Ho46 y 3 0.00144(10) 0.00041(10)
Ho46 z 3 -0.00086(4) 0.00004(5)
Ho53 x 1 -0.00054(5) -0.00166(4)
Ho53 y 1 -0.01790(18) 0.0149(2)
Ho53 z 1 -0.00369(4) -0.00051(5)
Ho53 x 2 0.00018(5) 0.00018(5)
Ho53 y 2 -0.00083(8) 0.00020(8)
Ho53 z 2 0.00014(4) -0.00033(4)
Ho53 x 3 -0.00006(6) 0.00025(6)
Ho53 y 3 -0.00018(14) 0.00305(9)
Ho53 z 3 -0.00064(6) 0.00157(4)
Ho55 x 1 -0.00054(5) -0.00166(4)
Ho55 y 1 -0.01790(18) 0.0149(2)
Ho55 z 1 -0.00369(4) -0.00051(5)
Ho55 x 2 0.00018(5) 0.00018(5)
Ho55 y 2 -0.00083(8) 0.00020(8)
Ho55 z 2 0.00014(4) -0.00033(4)
Ho55 x 3 -0.00006(6) 0.00025(6)
Ho55 y 3 -0.00018(14) 0.00305(9)
Ho55 z 3 -0.00064(6) 0.00157(4)
Ho62 x 1 0.00250(6) 0.00353(5)
Ho62 y 1 -0.02047(10) 0.0046(2)
Ho62 z 1 -0.00345(5) -0.00385(5)
Ho62 x 2 -0.00010(5) 0.00030(5)
Ho62 y 2 -0.00028(7) 0.00008(7)
Ho62 z 2 0.00001(3) -0.00005(3)
Ho62 x 3 0.00135(6) -0.00100(7)
Ho62 y 3 -0.00013(10) 0.00186(10)
Ho62 z 3 -0.00006(4) 0.00015(4)

loop_
_atom_site_displace_special_func_atom_site_label
_atom_site_displace_special_func_sawtooth_ax
_atom_site_displace_special_func_sawtooth_ay
_atom_site_displace_special_func_sawtooth_az
_atom_site_displace_special_func_sawtooth_c
_atom_site_displace_special_func_sawtooth_w
? ? ? ? ? ?

loop_
_atom_site_Fourier_wave_vector_seq_id
_jana_atom_site_fourier_wave_vector_q1_coeff
1 1
2 2
3 3

loop_
_atom_site_occ_Fourier_atom_site_label
_atom_site_occ_Fourier_wave_vector_seq_id
_atom_site_occ_Fourier_param_cos
_atom_site_occ_Fourier_param_sin
? ? ? ?

loop_
_atom_site_occ_special_func_atom_site_label
_atom_site_occ_special_func_crenel_c
_atom_site_occ_special_func_crenel_w
Ho35 0.728 0.5
Ho36 0.215 0.5
Ho44 0.269 0.5
Ho46 0.724 0.5
Ho53 1.2209 0.5
Ho55 0.756 0.5

loop_
_atom_site_U_Fourier_atom_site_label
_atom_site_U_Fourier_tens_elem
_atom_site_U_Fourier_wave_vector_seq_id
_atom_site_U_Fourier_param_cos
_atom_site_U_Fourier_param_sin
O1 U11 1 0.0002(2) 0.0026(2)
O1 U22 1 -0.0009(4) -0.0008(3)
O1 U33 1 0.0005(3) 0.0008(2)
O1 U12 1 0.0011(2) -0.0002(2)
O1 U13 1 0.0005(2) 0.0005(2)
O1 U23 1 0.0007(2) -0.0003(2)
O1 U11 2 0.0005(3) -0.0005(3)
O1 U22 2 -0.0019(3) -0.0011(3)
O1 U33 2 0.0002(3) -0.0004(2)
O1 U12 2 0.0004(2) 0.0007(2)
O1 U13 2 0.0006(3) 0.0003(2)
O1 U23 2 -0.00024(19) -0.0002(2)
O2 U11 1 0.0010(3) 0.0036(3)
O2 U22 1 0.0003(4) -0.0005(3)
O2 U33 1 0.0006(3) 0.0005(3)
O2 U12 1 0.0012(2) 0.0001(2)
O2 U13 1 0.0000(2) -0.0002(2)
O2 U23 1 0.0002(2) -0.0012(2)
O2 U11 2 0.0005(3) 0.0003(3)
O2 U22 2 -0.0022(3) -0.0035(3)
O2 U33 2 -0.0002(3) -0.0008(3)
O2 U12 2 0.0006(2) 0.0002(2)
O2 U13 2 0.0002(2) -0.0001(2)
O2 U23 2 -0.0005(2) -0.0013(2)
O3 U11 1 0.0042(4) 0.0072(3)
O3 U22 1 -0.0016(4) -0.0039(3)
O3 U33 1 -0.0027(4) 0.0024(4)
O3 U12 1 0.0007(3) -0.0011(3)
O3 U13 1 -0.0010(3) -0.0016(3)
O3 U23 1 -0.0004(3) -0.0012(3)
O3 U11 2 0.0076(4) 0.0015(4)
O3 U22 2 -0.0012(3) -0.0027(3)
O3 U33 2 0.0141(4) 0.0023(6)
O3 U12 2 0.0022(3) -0.0009(2)
O3 U13 2 0.0100(3) 0.0008(4)
O3 U23 2 0.0022(3) -0.0006(3)
O4 U11 1 0.0016(4) 0.0071(4)
O4 U22 1 -0.0006(4) 0.0023(3)
O4 U33 1 -0.0016(3) -0.0023(4)
O4 U12 1 -0.0001(3) -0.0054(3)
O4 U13 1 -0.0007(3) 0.0000(3)
O4 U23 1 -0.0002(3) -0.0018(3)
O4 U11 2 0.0061(4) -0.0005(4)
O4 U22 2 -0.0006(3) -0.0015(3)
O4 U33 2 0.0048(4) -0.0002(4)
O4 U12 2 -0.0008(3) -0.0012(2)
O4 U13 2 0.0052(3) -0.0007(4)
O4 U23 2 -0.0002(3) -0.0014(2)
O5 U11 1 -0.0008(3) 0.0010(2)
O5 U22 1 0.0003(5) 0.0023(4)
O5 U33 1 -0.0025(3) 0.0008(3)
O5 U12 1 0.0002(2) -0.0004(2)
O5 U13 1 -0.0003(2) -0.0010(2)
O5 U23 1 0.0000(3) -0.0001(3)
O5 U11 2 0.0002(3) -0.0004(4)
O5 U22 2 0.0039(3) 0.0040(3)
O5 U33 2 0.0035(3) 0.0004(4)
O5 U12 2 0.0007(2) 0.0008(2)
O5 U13 2 0.0006(3) 0.0008(3)
O5 U23 2 0.0029(3) 0.0023(3)
O6 U11 1 -0.0009(3) 0.0064(3)
O6 U22 1 0.0010(4) -0.0015(3)
O6 U33 1 -0.0003(3) 0.0001(3)
O6 U12 1 0.0014(2) 0.0011(2)
O6 U13 1 0.0007(2) 0.0019(2)
O6 U23 1 0.0016(3) 0.0010(2)
O6 U11 2 0.0014(3) -0.0034(4)
O6 U22 2 -0.0001(3) -0.0011(3)
O6 U33 2 0.0012(3) -0.0010(3)
O6 U12 2 -0.0011(2) 0.0022(2)
O6 U13 2 -0.0004(3) 0.0002(3)
O6 U23 2 -0.0002(2) -0.0012(2)
C1 U11 1 0.0002(4) 0.0030(3)
C1 U22 1 -0.0003(5) -0.0018(4)
C1 U33 1 -0.0012(4) 0.0001(3)
C1 U12 1 0.0018(3) -0.0010(3)
C1 U13 1 -0.0007(3) 0.0000(3)
C1 U23 1 0.0007(3) 0.0001(3)
C1 U11 2 0.0001(5) -0.0012(4)
C1 U22 2 0.0004(4) -0.0031(4)
C1 U33 2 0.0002(4) -0.0002(4)
C1 U12 2 0.0001(3) 0.0016(3)
C1 U13 2 -0.0001(3) -0.0003(3)
C1 U23 2 -0.0001(3) -0.0001(3)
C2 U11 1 0.0011(4) 0.0044(4)
C2 U22 1 0.0003(5) -0.0028(4)
C2 U33 1 -0.0019(4) 0.0014(4)
C2 U12 1 0.0005(3) 0.0012(3)
C2 U13 1 0.0001(3) 0.0006(3)
C2 U23 1 0.0002(3) -0.0007(3)
C2 U11 2 0.0015(5) 0.0001(4)
C2 U22 2 -0.0003(4) -0.0044(4)
C2 U33 2 0.0000(4) 0.0006(4)
C2 U12 2 0.0009(3) 0.0013(3)
C2 U13 2 0.0005(4) 0.0007(3)
C2 U23 2 0.0002(3) -0.0004(3)
C3 U11 1 0.0012(4) 0.0065(4)
C3 U22 1 -0.0007(5) -0.0013(4)
C3 U33 1 -0.0012(4) -0.0007(4)
C3 U12 1 0.0021(3) -0.0018(4)
C3 U13 1 -0.0015(3) 0.0005(3)
C3 U23 1 0.0015(3) -0.0014(3)
C3 U11 2 0.0060(5) 0.0005(5)
C3 U22 2 -0.0008(4) -0.0029(4)
C3 U33 2 0.0018(4) 0.0011(4)
C3 U12 2 -0.0009(3) 0.0000(3)
C3 U13 2 0.0035(4) 0.0004(4)
C3 U23 2 -0.0005(3) -0.0008(3)
C4 U11 1 0.0009(4) 0.0064(4)
C4 U22 1 -0.0007(5) -0.0036(4)
C4 U33 1 -0.0003(4) 0.0023(4)
C4 U12 1 0.0000(3) -0.0010(4)
C4 U13 1 0.0011(3) 0.0004(3)
C4 U23 1 0.0000(3) -0.0006(3)
C4 U11 2 0.0029(5) 0.0012(5)
C4 U22 2 -0.0001(3) -0.0021(3)
C4 U33 2 0.0021(4) -0.0002(4)
C4 U12 2 -0.0001(3) -0.0010(3)
C4 U13 2 0.0019(4) 0.0002(4)
C4 U23 2 0.0000(3) -0.0014(3)
C5 U11 1 -0.0006(4) 0.0017(4)
C5 U22 1 0.0006(5) 0.0005(4)
C5 U33 1 -0.0025(4) -0.0016(4)
C5 U12 1 0.0003(3) -0.0008(3)
C5 U13 1 -0.0021(3) 0.0000(3)
C5 U23 1 0.0004(3) -0.0011(3)
C5 U11 2 0.0017(5) -0.0004(5)
C5 U22 2 0.0011(4) 0.0002(4)
C5 U33 2 0.0019(4) -0.0012(4)
C5 U12 2 -0.0012(3) -0.0012(3)
C5 U13 2 0.0007(4) -0.0006(4)
C5 U23 2 0.0008(3) -0.0010(3)
C6 U11 1 -0.0003(4) 0.0036(4)
C6 U22 1 -0.0002(5) -0.0028(4)
C6 U33 1 0.0003(4) 0.0003(4)
C6 U12 1 -0.0001(3) -0.0004(3)
C6 U13 1 0.0021(3) 0.0005(3)
C6 U23 1 0.0000(3) -0.0001(3)
C6 U11 2 -0.0003(5) -0.0001(5)
C6 U22 2 0.0016(4) -0.0022(4)
C6 U33 2 0.0011(4) -0.0001(4)
C6 U12 2 0.0000(3) 0.0009(3)
C6 U13 2 0.0014(3) 0.0008(4)
C6 U23 2 -0.0001(3) -0.0008(3)
C7 U11 1 0.0006(3) 0.0011(3)
C7 U22 1 0.0006(5) -0.0002(4)
C7 U33 1 -0.0015(4) 0.0021(4)
C7 U12 1 0.0000(3) -0.0004(3)
C7 U13 1 -0.0009(3) 0.0007(3)
C7 U23 1 0.0002(3) -0.0017(3)
C7 U11 2 0.0000(4) -0.0002(4)
C7 U22 2 -0.0023(4) -0.0013(4)
C7 U33 2 -0.0007(4) -0.0005(4)
C7 U12 2 0.0003(3) 0.0002(3)
C7 U13 2 0.0003(3) 0.0000(3)
C7 U23 2 -0.0002(3) -0.0004(3)
C8 U11 1 0.0002(4) 0.0014(4)
C8 U22 1 0.0012(5) 0.0020(4)
C8 U33 1 0.0003(4) 0.0009(4)
C8 U12 1 0.0004(3) -0.0003(3)
C8 U13 1 0.0003(3) 0.0000(3)
C8 U23 1 0.0004(3) -0.0009(3)
C8 U11 2 -0.0004(5) -0.0008(4)
C8 U22 2 -0.0022(4) -0.0025(4)
C8 U33 2 0.0003(5) -0.0010(4)
C8 U12 2 0.0004(3) 0.0012(3)
C8 U13 2 0.0003(4) -0.0002(3)
C8 U23 2 0.0000(3) -0.0004(3)
C9 U11 1 0.0008(3) 0.0009(4)
C9 U22 1 0.0016(5) 0.0030(5)
C9 U33 1 0.0006(4) 0.0003(4)
C9 U12 1 -0.0001(3) -0.0016(3)
C9 U13 1 0.0002(3) -0.0005(3)
C9 U23 1 -0.0017(3) -0.0007(3)
C9 U11 2 -0.0012(5) 0.0002(5)
C9 U22 2 -0.0015(4) 0.0005(4)
C9 U33 2 -0.0002(5) -0.0006(4)
C9 U12 2 0.0009(3) 0.0005(3)
C9 U13 2 0.0001(4) 0.0004(3)
C9 U23 2 -0.0006(3) -0.0001(3)
C10 U11 1 0.0009(4) 0.0011(4)
C10 U22 1 0.0039(5) 0.0038(6)
C10 U33 1 -0.0012(4) 0.0010(4)
C10 U12 1 0.0000(3) 0.0017(3)
C10 U13 1 -0.0007(3) 0.0000(3)
C10 U23 1 -0.0013(4) -0.0010(4)
C10 U11 2 -0.0001(5) 0.0004(5)
C10 U22 2 -0.0019(5) 0.0014(4)
C10 U33 2 -0.0010(4) -0.0007(5)
C10 U12 2 0.0001(3) 0.0000(3)
C10 U13 2 -0.0006(4) -0.0001(4)
C10 U23 2 -0.0014(3) -0.0003(3)
C11 U11 1 0.0023(4) 0.0026(4)
C11 U22 1 0.0023(4) 0.0027(6)
C11 U33 1 -0.0007(4) 0.0016(4)
C11 U12 1 0.0008(3) 0.0004(3)
C11 U13 1 -0.0008(3) 0.0014(3)
C11 U23 1 -0.0005(3) -0.0018(4)
C11 U11 2 0.0001(5) -0.0001(5)
C11 U22 2 -0.0025(4) 0.0016(4)
C11 U33 2 -0.0007(5) -0.0008(4)
C11 U12 2 -0.0001(3) -0.0004(3)
C11 U13 2 -0.0004(4) -0.0006(4)
C11 U23 2 -0.0012(3) 0.0000(3)
C12 U11 1 0.0008(3) 0.0021(4)
C12 U22 1 0.0004(4) 0.0023(5)
C12 U33 1 -0.0003(4) -0.0004(4)
C12 U12 1 0.0004(3) -0.0010(3)
C12 U13 1 -0.0003(3) -0.0001(3)
C12 U23 1 -0.0010(3) -0.0004(3)
C12 U11 2 -0.0002(5) -0.0010(4)
C12 U22 2 -0.0018(4) 0.0003(4)
C12 U33 2 -0.0001(4) 0.0002(4)
C12 U12 2 0.0003(3) 0.0004(3)
C12 U13 2 0.0003(3) -0.0006(3)
C12 U23 2 -0.0016(3) 0.0000(3)
C13 U11 1 0.0015(4) -0.0011(4)
C13 U22 1 0.0009(4) 0.0015(6)
C13 U33 1 0.0000(4) 0.0027(4)
C13 U12 1 -0.0007(3) -0.0002(3)
C13 U13 1 0.0003(3) 0.0001(3)
C13 U23 1 -0.0003(3) -0.0010(3)
C13 U11 2 0.0003(4) 0.0003(5)
C13 U22 2 -0.0009(4) 0.0013(4)
C13 U33 2 -0.0008(4) -0.0003(4)
C13 U12 2 0.0006(3) -0.0001(3)
C13 U13 2 -0.0001(3) -0.0005(3)
C13 U23 2 -0.0003(3) -0.0001(3)
C14 U11 1 0.0007(4) 0.0012(4)
C14 U22 1 0.0004(4) 0.0005(6)
C14 U33 1 -0.0004(4) 0.0000(4)
C14 U12 1 -0.0005(3) -0.0010(4)
C14 U13 1 0.0005(3) 0.0005(4)
C14 U23 1 0.0009(3) -0.0016(4)
C14 U11 2 -0.0005(5) -0.0005(5)
C14 U22 2 -0.0007(4) 0.0016(5)
C14 U33 2 0.0005(4) 0.0003(5)
C14 U12 2 0.0003(3) -0.0003(3)
C14 U13 2 -0.0004(4) -0.0003(4)
C14 U23 2 -0.0008(3) 0.0008(3)
C15 U11 1 0.0004(4) -0.0005(4)
C15 U22 1 0.0019(4) 0.0018(7)
C15 U33 1 0.0005(4) 0.0007(4)
C15 U12 1 -0.0007(3) 0.0004(4)
C15 U13 1 -0.0005(3) 0.0003(3)
C15 U23 1 -0.0003(3) -0.0008(4)
C15 U11 2 -0.0006(5) 0.0006(5)
C15 U22 2 0.0009(5) 0.0013(5)
C15 U33 2 0.0005(4) -0.0005(4)
C15 U12 2 0.0000(3) 0.0002(3)
C15 U13 2 0.0001(4) -0.0003(4)
C15 U23 2 -0.0008(3) 0.0005(3)
C16 U11 1 0.0020(4) 0.0008(4)
C16 U22 1 0.0006(4) 0.0025(6)
C16 U33 1 -0.0009(4) 0.0007(5)
C16 U12 1 -0.0004(3) -0.0010(4)
C16 U13 1 -0.0006(3) 0.0008(4)
C16 U23 1 0.0000(4) -0.0019(4)
C16 U11 2 0.0006(5) -0.0007(5)
C16 U22 2 -0.0005(5) 0.0012(5)
C16 U33 2 -0.0005(5) -0.0006(4)
C16 U12 2 -0.0001(3) 0.0001(4)
C16 U13 2 0.0004(4) -0.0003(4)
C16 U23 2 -0.0015(3) 0.0002(3)

loop_
_atom_type_symbol
_atom_type_scat_dispersion_real
_atom_type_scat_dispersion_imag
_atom_type_scat_source
C 0.0181 0.0091 'International Tables Vol C tables 4.2.6.8 and 6.1.1.1'
H 0.0000 0.0000 'International Tables Vol C tables 4.2.6.8 and 6.1.1.1'
O 0.0492 0.0322 'International Tables Vol C tables 4.2.6.8 and 6.1.1.1'

loop_
_cell_wave_vector_seq_id
_cell_wave_vector_x
_cell_wave_vector_y
_cell_wave_vector_z
1 0.000000 0.148600 0.500000

loop_
_exptl_crystal_face_index_h
_exptl_crystal_face_index_k
_exptl_crystal_face_index_l
_exptl_crystal_face_perp_dist
? ? ? ?

loop_
_geom_angle_atom_site_label_1
_geom_angle_atom_site_label_2
_geom_angle_atom_site_label_3
_geom_angle_site_ssg_symmetry_1
_geom_angle_site_ssg_symmetry_2
_geom_angle_site_ssg_symmetry_3
_geom_angle_av
_geom_angle_min
_geom_angle_max
_geom_angle_publ_flag
C1 O1 C7 . . . 104.36(18) 104.12(18) 104.52(18) ?
C2 O2 C7 . . . 108.4(2) 108.1(2) 108.7(2) ?
C3 O3 Ho35 . . . 117.8(4) 117.0(4) 118.9(4) ?
C3 O3 Ho36 . . . 87.5(3) 84.2(3) 88.5(3) ?
C4 O4 Ho44 . . . 116.7(3) 115.1(3) 119.4(3) ?
C4 O4 Ho46 . . . 108.3(4) 107.2(4) 110.7(4) ?
C5 O5 Ho53 . . . 112.8(3) 110.8(3) 116.4(3) ?
C5 O5 Ho55 . . . 107.5(3) 106.0(3) 110.7(3) ?
C6 O6 Ho62 . . . 108.0(3) 104.7(3) 111.3(3) ?
O1 C1 C2 . . . 100.5(2) 100.3(2) 100.7(2) ?
O1 C1 C6 . . . 112.3(2) 111.8(2) 113.0(2) ?
O1 C1 H1c1 . . . 115.3 115 115.52 ?
C2 C1 C6 . . . 114.4(3) 113.9(3) 114.8(3) ?
C2 C1 H1c1 . . . 113.2 112.95 113.53 ?
C6 C1 H1c1 . . . 101.64 101.03 102.14 ?
O2 C2 C1 . . . 101.8(2) 101.5(2) 102.1(2) ?
O2 C2 C3 . . . 109.4(2) 108.5(3) 110.2(3) ?
O2 C2 H1c2 . . . 115.5 114.76 116.32 ?
C1 C2 C3 . . . 112.6(2) 111.4(2) 113.8(2) ?
C1 C2 H1c2 . . . 112.46 111.53 113.52 ?
C3 C2 H1c2 . . . 105.26 104.64 105.82 ?
O3 C3 C2 . . . 109.5(3) 107.2(3) 111.8(2) ?
O3 C3 C4 . . . 110.1(3) 107.5(3) 112.7(3) ?
O3 C3 H1c3 . . . 110.07 109.52 110.47 ?
C2 C3 C4 . . . 112.4(3) 112.1(3) 112.8(2) ?
C2 C3 H1c3 . . . 107.66 105.29 110.23 ?
C4 C3 H1c3 . . . 107.06 104.35 109.76 ?
O4 C4 C3 . . . 109.9(3) 108.5(3) 111.4(3) ?
O4 C4 C5 . . . 109.9(3) 109.7(2) 110.5(2) ?
O4 C4 H1c4 . . . 108.75 107.93 109.58 ?
C3 C4 C5 . . . 109.1(3) 108.3(3) 109.9(3) ?
C3 C4 H1c4 . . . 109.58 108.03 111.19 ?
C5 C4 H1c4 . . . 109.6 108.96 110.28 ?
O5 C5 C4 . . . 110.9(3) 109.9(3) 111.9(3) ?
O5 C5 C6 . . . 107.9(3) 106.7(3) 109.0(3) ?
O5 C5 H1c5 . . . 109.35 107.85 110.7 ?
C4 C5 C6 . . . 109.0(2) 108.1(2) 109.6(2) ?
C4 C5 H1c5 . . . 108.32 107.78 109.21 ?
C6 C5 H1c5 . . . 111.32 110.56 112.03 ?
O6 C6 C1 . . . 108.9(3) 107.3(3) 110.7(3) ?
O6 C6 C5 . . . 111.8(2) 111.1(2) 112.3(2) ?
O6 C6 H1c6 . . . 109.88 108.5 110.88 ?
C1 C6 C5 . . . 113.8(3) 112.9(3) 114.7(3) ?
C1 C6 H1c6 . . . 107.66 106.64 108.62 ?
C5 C6 H1c6 . . . 104.58 103.17 106.13 ?
O1 C7 O2 . . . 104.7(2) 104.4(2) 104.8(2) ?
O1 C7 C8 . . . 113.0(3) 112.5(3) 113.4(2) ?
O1 C7 C12 . . . 111.4(2) 111.2(2) 111.6(2) ?
O2 C7 C8 . . . 111.2(2) 110.8(2) 111.7(2) ?
O2 C7 C12 . . . 112.8(2) 112.3(2) 113.2(2) ?
C8 C7 C12 . . . 104.1(2) 103.9(2) 104.5(2) ?
C7 C8 C9 . . . 103.0(2) 102.8(2) 103.2(2) ?
C7 C8 H1c8 . . . 109.47 109.47 109.47 ?
C7 C8 H2c8 . . . 109.47 109.47 109.47 ?
C9 C8 H1c8 . . . 109.47 109.47 109.47 ?
C9 C8 H2c8 . . . 109.47 109.47 109.47 ?
H1c8 C8 H2c8 . . . 115.27 115.06 115.44 ?
C8 C9 C10 . . . 106.6(2) 106.2(2) 106.9(2) ?
C8 C9 C13 . . . 102.9(2) 102.6(2) 103.0(2) ?
C8 C9 H1c9 . . . 113.27 113.02 113.46 ?
C10 C9 C13 . . . 102.6(2) 102.5(2) 102.8(2) ?
C10 C9 H1c9 . . . 113.48 113.27 113.85 ?
C13 C9 H1c9 . . . 116.71 116.53 116.89 ?
C9 C10 C11 . . . 102.5(2) 102.3(2) 102.8(2) ?
C9 C10 H1c10 . . . 109.47 109.47 109.47 ?
C9 C10 H2c10 . . . 109.47 109.47 109.47 ?
C11 C10 H1c10 . . . 109.47 109.47 109.47 ?
C11 C10 H2c10 . . . 109.47 109.47 109.47 ?
H1c10 C10 H2c10 . . . 115.63 115.4 115.78 ?
C10 C11 C12 . . . 104.5(3) 104.3(3) 104.9(3) ?
C10 C11 H1c11 . . . 109.47 109.47 109.47 ?
C10 C11 H2c11 . . . 109.47 109.47 109.47 ?
C12 C11 H1c11 . . . 109.47 109.47 109.47 ?
C12 C11 H2c11 . . . 109.47 109.47 109.47 ?
H1c11 C11 H2c11 . . . 114.03 113.69 114.2 ?
C7 C12 C11 . . . 105.0(2) 104.8(2) 105.2(2) ?
C7 C12 C13 . . . 101.7(2) 101.4(2) 102.0(2) ?
C7 C12 C16 . . . 115.3(3) 115.0(3) 115.6(3) ?
C11 C12 C13 . . . 101.1(2) 100.9(2) 101.2(2) ?
C11 C12 C16 . . . 114.2(3) 113.8(3) 114.7(3) ?
C13 C12 C16 . . . 117.5(2) 117.2(2) 118.0(2) ?
C9 C13 C12 . . . 93.8(2) 93.7(2) 94.0(2) ?
C9 C13 C14 . . . 113.8(3) 113.5(3) 114.0(3) ?
C9 C13 C15 . . . 113.9(3) 113.5(3) 114.3(3) ?
C12 C13 C14 . . . 115.5(3) 115.2(3) 115.8(3) ?
C12 C13 C15 . . . 112.9(3) 112.8(2) 113.1(2) ?
C14 C13 C15 . . . 106.9(2) 106.7(2) 107.1(2) ?
C13 C14 H1c14 . . . 109.47 109.47 109.48 ?
C13 C14 H2c14 . . . 109.47 109.46 109.48 ?
C13 C14 H3c14 . . . 109.47 109.47 109.47 ?
H1c14 C14 H2c14 . . . 109.47 109.47 109.47 ?
H1c14 C14 H3c14 . . . 109.47 109.47 109.48 ?
H2c14 C14 H3c14 . . . 109.47 109.47 109.48 ?
C13 C15 H1c15 . . . 109.47 109.46 109.48 ?
C13 C15 H2c15 . . . 109.47 109.46 109.49 ?
C13 C15 H3c15 . . . 109.47 109.47 109.48 ?
H1c15 C15 H2c15 . . . 109.47 109.46 109.48 ?
H1c15 C15 H3c15 . . . 109.47 109.47 109.48 ?
H2c15 C15 H3c15 . . . 109.47 109.46 109.48 ?
C12 C16 H1c16 . . . 109.47 109.46 109.48 ?
C12 C16 H2c16 . . . 109.47 109.47 109.48 ?
C12 C16 H3c16 . . . 109.47 109.46 109.48 ?
H1c16 C16 H2c16 . . . 109.47 109.47 109.48 ?
H1c16 C16 H3c16 . . . 109.47 109.47 109.48 ?
H2c16 C16 H3c16 . . . 109.47 109.47 109.48 ?

loop_
_geom_bond_atom_site_label_1
_geom_bond_atom_site_label_2
_geom_bond_site_ssg_symmetry_1
_geom_bond_site_ssg_symmetry_2
_geom_bond_distance_av
_geom_bond_distance_min
_geom_bond_distance_max
_geom_bond_publ_flag
O1 C1 . . 1.432(3) 1.426(3) 1.439(3) ?
O1 C7 . . 1.430(4) 1.420(4) 1.438(4) ?
O2 C2 . . 1.437(4) 1.433(4) 1.443(4) ?
O2 C7 . . 1.453(3) 1.446(4) 1.457(4) ?
O3 C3 . . 1.419(4) 1.414(4) 1.425(4) ?
O3 Ho35 . . 0.884(5) 0.881(6) 0.888(6) ?
O3 Ho36 . . 0.844(4) 0.813(4) 0.868(4) ?
O4 C4 . . 1.431(4) 1.426(5) 1.436(5) ?
O4 Ho44 . . 0.852(5) 0.845(6) 0.858(6) ?
O4 Ho46 . . 0.868(4) 0.856(4) 0.879(4) ?
O5 C5 . . 1.426(4) 1.415(5) 1.438(5) ?
O5 Ho53 . . 0.861(3) 0.858(3) 0.865(3) ?
O5 Ho55 . . 0.856(3) 0.843(3) 0.870(3) ?
O6 C6 . . 1.431(4) 1.426(4) 1.438(4) ?
O6 Ho62 . . 0.868(3) 0.863(4) 0.873(4) ?
C1 C2 . . 1.526(4) 1.518(5) 1.532(5) ?
C1 C6 . . 1.520(5) 1.516(5) 1.526(5) ?
C1 H1c1 . . 1(3) 1(3) 1(3) ?
C2 C3 . . 1.531(5) 1.526(5) 1.539(5) ?
C2 H1c2 . . 1(4) 1(4) 1(4) ?
C3 C4 . . 1.518(5) 1.509(6) 1.528(6) ?
C3 H1c3 . . 1(5) 1(5) 1(5) ?
C4 C5 . . 1.535(4) 1.532(4) 1.539(4) ?
C4 H1c4 . . 1(5) 1(5) 1(5) ?
C5 C6 . . 1.522(4) 1.520(5) 1.523(5) ?
C5 H1c5 . . 1(5) 1(5) 1(5) ?
C6 H1c6 . . 1(5) 1(5) 1(5) ?
C7 C8 . . 1.555(4) 1.551(5) 1.560(5) ?
C7 C12 . . 1.550(4) 1.547(4) 1.555(4) ?
C8 C9 . . 1.542(4) 1.537(4) 1.546(4) ?
C8 H1c8 . . 1(2) 1(2) 1(2) ?
C8 H2c8 . . 1(4) 1(4) 1(4) ?
C9 C10 . . 1.545(5) 1.541(5) 1.550(5) ?
C9 C13 . . 1.552(4) 1.547(4) 1.555(4) ?
C9 H1c9 . . 1(4) 1(4) 1(4) ?
C10 C11 . . 1.555(5) 1.549(5) 1.559(5) ?
C10 H1c10 . . 1(4) 1(4) 1(4) ?
C10 H2c10 . . 1(6) 1(6) 1(6) ?
C11 C12 . . 1.554(4) 1.550(4) 1.559(4) ?
C11 H1c11 . . 1(5) 1(5) 1(5) ?
C11 H2c11 . . 1(4) 1(4) 1(4) ?
C12 C13 . . 1.569(4) 1.564(4) 1.573(4) ?
C12 C16 . . 1.510(4) 1.507(5) 1.513(5) ?
C13 C14 . . 1.534(4) 1.529(5) 1.540(5) ?
C13 C15 . . 1.531(4) 1.526(4) 1.536(4) ?
C14 H1c14 . . 1(5) 1(5) 1(5) ?
C14 H2c14 . . 1(5) 1(5) 1(5) ?
C14 H3c14 . . 1(4) 1(4) 1(4) ?
C15 H1c15 . . 1(3) 1(3) 1(3) ?
C15 H2c15 . . 1(3) 1(3) 1(3) ?
C15 H3c15 . . 1(4) 1(4) 1(4) ?
C16 H1c16 . . 1(5) 1(5) 1(5) ?
C16 H2c16 . . 1(4) 1(4) 1(4) ?
C16 H3c16 . . 1(4) 1(4) 1(4) ?

loop_
_geom_hbond_atom_site_label_D
_geom_hbond_atom_site_label_H
_geom_hbond_atom_site_label_A
_geom_hbond_site_symmetry_D
_geom_hbond_site_symmetry_H
_geom_hbond_site_symmetry_A
_geom_hbond_distance_DH
_geom_hbond_distance_HA
_geom_hbond_distance_DA
_geom_hbond_angle_DHA
_geom_hbond_publ_flag
? ? ? ? ? ? ? ? ? ? ?

loop_
_geom_torsion_atom_site_label_1
_geom_torsion_atom_site_label_2
_geom_torsion_atom_site_label_3
_geom_torsion_atom_site_label_4
_geom_torsion_site_ssg_symmetry_1
_geom_torsion_site_ssg_symmetry_2
_geom_torsion_site_ssg_symmetry_3
_geom_torsion_site_ssg_symmetry_4
_geom_torsion_av
_geom_torsion_min
_geom_torsion_max
? ? ? ? ? ? ? ? ? ? ?

loop_
_restr_angle_atom_site_label_1
_restr_angle_site_symmetry_1
_restr_angle_atom_site_label_2
_restr_angle_site_symmetry_2
_restr_angle_atom_site_label_3
_restr_angle_site_symmetry_3
_restr_angle_target
_restr_angle_target_weight_param
? ? ? ? ? ? ? ?

loop_
_restr_distance_atom_site_label_1
_restr_distance_site_symmetry_1
_restr_distance_atom_site_label_2
_restr_distance_site_symmetry_2
_restr_distance_target
_restr_distance_target_weight_param
? ? ? ? ? ?

loop_
_restr_equal_angle_atom_site_label_1
_restr_equal_angle_site_symmetry_1
_restr_equal_angle_atom_site_label_2
_restr_equal_angle_site_symmetry_2
_restr_equal_angle_atom_site_label_3
_restr_equal_angle_site_symmetry_3
_restr_equal_angle_class_class_id
_restr_equal_angle_class_target_weight_param
? ? ? ? ? ? ? ?

loop_
_restr_equal_distance_atom_site_label_1
_restr_equal_distance_site_symmetry_1
_restr_equal_distance_atom_site_label_2
_restr_equal_distance_site_symmetry_2
_restr_equal_distance_class_class_id
_restr_equal_distance_class_target_weight_param
? ? ? ? ? ?

loop_
_restr_equal_torsion_atom_site_label_1
_restr_equal_torsion_site_symmetry_1
_restr_equal_torsion_atom_site_label_2
_restr_equal_torsion_site_symmetry_2
_restr_equal_torsion_atom_site_label_3
_restr_equal_torsion_site_symmetry_3
_restr_equal_torsion_atom_site_label_4
_restr_equal_torsion_site_symmetry_4
_restr_equal_torsion_class_class_id
_restr_equal_torsion_class_target_weight_param
? ? ? ? ? ? ? ? ? ?

loop_
_restr_torsion_atom_site_label_1
_restr_torsion_site_symmetry_1
_restr_torsion_atom_site_label_2
_restr_torsion_site_symmetry_2
_restr_torsion_atom_site_label_3
_restr_torsion_site_symmetry_3
_restr_torsion_atom_site_label_4
_restr_torsion_site_symmetry_4
_restr_torsion_angle_target
_restr_torsion_weight_param
? ? ? ? ? ? ? ? ? ?

loop_
_twin_individual_id
_twin_individual_mass_fraction_refined
_twin_individual_twin_matrix_11
_twin_individual_twin_matrix_12
_twin_individual_twin_matrix_13
_twin_individual_twin_matrix_21
_twin_individual_twin_matrix_22
_twin_individual_twin_matrix_23
_twin_individual_twin_matrix_31
_twin_individual_twin_matrix_32
_twin_individual_twin_matrix_33
? ? ? ? ? ? ? ? ? ? ?

loop_
_jana_atom_site_adp_c_label
_jana_atom_site_adp_c_type_symbol
_jana_atom_site_adp_c_111
_jana_atom_site_adp_c_112
_jana_atom_site_adp_c_113
_jana_atom_site_adp_c_122
_jana_atom_site_adp_c_123
_jana_atom_site_adp_c_133
_jana_atom_site_adp_c_222
_jana_atom_site_adp_c_223
_jana_atom_site_adp_c_233
_jana_atom_site_adp_c_333
? ? ? ? ? ? ? ? ? ? ? ?

loop_
_jana_atom_site_adp_d_label
_jana_atom_site_adp_d_type_symbol
_jana_atom_site_adp_d_1111
_jana_atom_site_adp_d_1112
_jana_atom_site_adp_d_1113
_jana_atom_site_adp_d_1122
_jana_atom_site_adp_d_1123
_jana_atom_site_adp_d_1133
_jana_atom_site_adp_d_1222
_jana_atom_site_adp_d_1223
_jana_atom_site_adp_d_1233
_jana_atom_site_adp_d_1333
_jana_atom_site_adp_d_2222
_jana_atom_site_adp_d_2223
_jana_atom_site_adp_d_2233
_jana_atom_site_adp_d_2333
_jana_atom_site_adp_d_3333
? ? ? ? ? ? ? ? ? ? ? ? ? ? ? ? ?

loop_
_jana_atom_site_adp_e_label
_jana_atom_site_adp_e_type_symbol
_jana_atom_site_adp_e_11111
_jana_atom_site_adp_e_11112
_jana_atom_site_adp_e_11113
_jana_atom_site_adp_e_11122
_jana_atom_site_adp_e_11123
_jana_atom_site_adp_e_11133
_jana_atom_site_adp_e_11222
_jana_atom_site_adp_e_11223
_jana_atom_site_adp_e_11233
_jana_atom_site_adp_e_11333
_jana_atom_site_adp_e_12222
_jana_atom_site_adp_e_12223
_jana_atom_site_adp_e_12233
_jana_atom_site_adp_e_12333
_jana_atom_site_adp_e_13333
_jana_atom_site_adp_e_22222
_jana_atom_site_adp_e_22223
_jana_atom_site_adp_e_22233
_jana_atom_site_adp_e_22333
_jana_atom_site_adp_e_23333
_jana_atom_site_adp_e_33333
? ? ? ? ? ? ? ? ? ? ? ? ? ? ? ? ? ? ? ? ? ? ?

loop_
_jana_atom_site_adp_f_label
_jana_atom_site_adp_f_type_symbol
_jana_atom_site_adp_f_111111
_jana_atom_site_adp_f_111112
_jana_atom_site_adp_f_111113
_jana_atom_site_adp_f_111122
_jana_atom_site_adp_f_111123
_jana_atom_site_adp_f_111133
_jana_atom_site_adp_f_111222
_jana_atom_site_adp_f_111223
_jana_atom_site_adp_f_111233
_jana_atom_site_adp_f_111333
_jana_atom_site_adp_f_112222
_jana_atom_site_adp_f_112223
_jana_atom_site_adp_f_112233
_jana_atom_site_adp_f_112333
_jana_atom_site_adp_f_113333
_jana_atom_site_adp_f_122222
_jana_atom_site_adp_f_122223
_jana_atom_site_adp_f_122233
_jana_atom_site_adp_f_122333
_jana_atom_site_adp_f_123333
_jana_atom_site_adp_f_133333
_jana_atom_site_adp_f_222222
_jana_atom_site_adp_f_222223
_jana_atom_site_adp_f_222233
_jana_atom_site_adp_f_222333
_jana_atom_site_adp_f_223333
_jana_atom_site_adp_f_233333
_jana_atom_site_adp_f_333333
? ? ? ? ? ? ? ? ? ? ? ? ? ? ? ? ? ? ? ? ? ? ? ? ? ? ? ? ? ?

loop_
_jana_atom_site_crenel_ortho_func_id
_jana_atom_site_crenel_ortho_func_c
_jana_atom_site_crenel_ortho_func_w
_jana_atom_site_crenel_ortho_func_eps
? ? ? ?

loop_
_jana_atom_site_occ_fourier_absolute_site_label
_jana_atom_site_occ_fourier_absolute
? ?

loop_
_jana_atom_site_occ_legendre_atom_site_label
_jana_atom_site_occ_legendre_param_order
_jana_atom_site_occ_legendre_param_coeff
? ? ?

loop_
_jana_atom_site_occ_xharm_atom_site_label
_jana_atom_site_occ_xharm_param_order
_jana_atom_site_occ_xharm_param_coeff
? ? ?

loop_
_jana_atom_site_occ_crenel_ortho_atom_site_label
_jana_atom_site_occ_crenel_ortho_param_order
_jana_atom_site_occ_crenel_ortho_id
_jana_atom_site_occ_crenel_ortho_param_coeff
? ? ? ?

loop_
_jana_atom_site_displace_legendre_atom_site_label
_jana_atom_site_displace_legendre_axis
_jana_atom_site_displace_legendre_param_order
_jana_atom_site_displace_legendre_param_coeff
? ? ? ?

loop_
_jana_atom_site_displace_xharm_site_label
_jana_atom_site_displace_xharm_axis
_jana_atom_site_displace_xharm_param_order
_jana_atom_site_displace_xharm_param_coeff
? ? ? ?

loop_
_jana_atom_site_displace_crenel_ortho_atom_site_label
_jana_atom_site_displace_crenel_ortho_axis
_jana_atom_site_displace_crenel_ortho_id
_jana_atom_site_displace_crenel_ortho_param_order
_jana_atom_site_displace_crenel_ortho_param_coeff
? ? ? ? ?

loop_
_jana_atom_site_u_legendre_atom_site_label
_jana_atom_site_u_legendre_tens_elem
_jana_atom_site_u_legendre_param_order
_jana_atom_site_u_legendre_param_coeff
? ? ? ?

loop_
_jana_atom_site_u_xharm_atom_site_label
_jana_atom_site_u_xharm_tens_elem
_jana_atom_site_u_xharm_param_order
_jana_atom_site_u_xharm_param_coeff
? ? ? ?

loop_
_jana_atom_site_u_crenel_ortho_atom_site_label
_jana_atom_site_u_crenel_ortho_tens_elem
_jana_atom_site_u_crenel_ortho_id
_jana_atom_site_u_crenel_ortho_param_order
_jana_atom_site_u_crenel_ortho_param_coeff
? ? ? ? ?

loop_
_jana_atom_site_adp_c_fourier_atom_site_label
_jana_atom_site_adp_c_fourier_tens_elem
_jana_atom_site_adp_c_fourier_wave_vector_seq_id
_jana_atom_site_adp_c_fourier_param_cos
_jana_atom_site_adp_c_fourier_param_sin
? ? ? ? ?

loop_
_jana_atom_site_adp_d_fourier_atom_site_label
_jana_atom_site_adp_d_fourier_tens_elem
_jana_atom_site_adp_d_fourier_wave_vector_seq_id
_jana_atom_site_adp_d_fourier_param_cos
_jana_atom_site_adp_d_fourier_param_sin
? ? ? ? ?

loop_
_jana_atom_site_adp_e_fourier_atom_site_label
_jana_atom_site_adp_e_fourier_tens_elem
_jana_atom_site_adp_e_fourier_wave_vector_seq_id
_jana_atom_site_adp_e_fourier_param_cos
_jana_atom_site_adp_e_fourier_param_sin
? ? ? ? ?

loop_
_jana_atom_site_adp_f_fourier_atom_site_label
_jana_atom_site_adp_f_fourier_tens_elem
_jana_atom_site_adp_f_fourier_wave_vector_seq_id
_jana_atom_site_adp_f_fourier_param_cos
_jana_atom_site_adp_f_fourier_param_sin
? ? ? ? ?
